data_1100238
loop_
_publ_author_name
'Boche, G.'
'Marsch, M.'
'Harms, K.'

_journal_name_full 'Private Communication'
_journal_year 2001
_chemical_formula_moiety 'C24 H45 Li2 N5 O1'
_chemical_formula_sum 'C24 H45 Li2 N5 O'
_chemical_name_systematic
;
(\m~2~-Dimethylamido-N,N)-(\m~2~-1-naphthoxo)-bis(1,2-bis(dimethylamino)ethane-N,N')-di-lithium
;
_space_group_IT_number 62
_symmetry_cell_setting orthorhombic
_symmetry_Int_Tables_number 62
_symmetry_space_group_name_Hall '-P 2ac 2n'
_symmetry_space_group_name_H-M 'P n m a'
_cell_angle_alpha 90
_cell_angle_beta 90
_cell_angle_gamma 90
_cell_formula_units_Z 4
_cell_length_a 16.2540(6)
_cell_length_b 14.6690(6)
_cell_length_c 11.6570(5)
_cell_volume 2779.378
_diffrn_ambient_temperature 193
_exptl_crystal_density_diffrn 1.036
_refine_ls_R_factor_gt 8.15
_refine_ls_wR_factor_gt 8.15
_cod_original_formula_sum 'C24 H45 Li2 N5 O1'
_cod_database_code 1100238

loop_
_symmetry_equiv_pos_site_id
_symmetry_equiv_pos_as_xyz
1 x,y,z
2 1/2+x,y,1/2-z
3 x,1/2-y,z
4 1/2-x,1/2+y,1/2+z
5 -x,-y,-z
6 -1/2-x,-y,-1/2+z
7 -x,-1/2+y,-z
8 -1/2+x,-1/2-y,-1/2-z

loop_
_atom_site_label
_atom_site_type_symbol
_atom_site_fract_x
_atom_site_fract_y
_atom_site_fract_z
O1 O 0.7752(2) 0.25000 0.0129(3)
C1 C 0.8150(3) 0.25000 0.1097(4)
C2 C 0.7778(3) 0.25000 0.2158(4)
C3 C 0.8232(4) 0.25000 0.3188(5)
C4 C 0.9066(3) 0.25000 0.3188(5)
C5 C 0.9497(3) 0.25000 0.2133(5)
C6 C 1.0366(4) 0.25000 0.2072(6)
C7 C 1.0767(4) 0.25000 0.1043(6)
C8 C 1.0321(4) 0.25000 0.0016(6)
C9 C 0.9478(3) 0.25000 0.0045(5)
C10 C 0.9046(3) 0.25000 0.1087(4)
H1 H 0.7127(34) 0.25000 0.2205(42)
H2 H 0.7984(41) 0.25000 0.3870(57)
H3 H 0.9408(33) 0.25000 0.3950(44)
H4 H 1.0666(41) 0.25000 0.2843(57)
H5 H 1.1433(41) 0.25000 0.1057(48)
H6 H 1.0643(40) 0.25000 -0.0723(53)
H7 H 0.9174(29) 0.25000 -0.0679(42)
Li1 Li 0.7692(4) 0.3353(4) -0.1106(5)
N1 N 0.7847(3) 0.25000 -0.2444(4)
C11 C 0.8601(4) 0.25000 -0.3086(6)
H8? H 0.865(14) 0.308(13) -0.351(31)
H9? H 0.860(12) 0.199(19) -0.363(27)
H10? H 0.9067(16) 0.243(31) -0.2559(36)
C12 C 0.7183(4) 0.25000 -0.3255(6)
H11? H 0.7164(90) 0.1910(57) -0.365(14)
H12? H 0.7270(74) 0.299(10) -0.382(12)
H13? H 0.6663(16) 0.260(16) -0.2851(25)
N2 N 0.6545(2) 0.4187(3) -0.0903(3)
N3 N 0.8312(2) 0.4638(2) -0.0960(3)
C13 C 0.7683(4) 0.5283(4) -0.0977(9)
H14 H 0.7864(4) 0.5794(4) -0.0482(9)
H15 H 0.7656(4) 0.5524(4) -0.1769(9)
C14 C 0.6888(4) 0.5077(4) -0.0659(8)
H16 H 0.6524(4) 0.5534(4) -0.1023(8)
H17 H 0.6848(4) 0.5172(4) 0.0180(8)
C15 C 0.5977(5) 0.4214(7) -0.1844(7)
H18 H 0.5702(41) 0.3622(22) -0.1915(49)
H19 H 0.6275(10) 0.4349(62) -0.2554(15)
H20 H 0.5565(35) 0.4690(44) -0.1705(40)
C16 C 0.6112(4) 0.3882(5) 0.0122(6)
H21 H 0.6504(7) 0.3819(40) 0.0756(15)
H22 H 0.5850(32) 0.3292(21) -0.0029(17)
H23 H 0.5690(26) 0.4331(21) 0.0329(31)
C17 C 0.8891(6) 0.4741(5) -0.1898(7)
H24 H 0.9274(35) 0.4224(32) -0.1900(47)
H25 H 0.920(4) 0.5310(31) -0.1801(42)
H26 H 0.8591(7) 0.4758(61) -0.2627(9)
C18 C 0.8791(4) 0.4760(4) 0.0079(6)
H27 H 0.9284(17) 0.4377(28) 0.0044(21)
H28 H 0.8459(12) 0.4585(35) 0.0745(7)
H29 H 0.8953(29) 0.5401(8) 0.0151(25)
Li1B Li 0.7692(4) 0.1647(4) -0.1106(5)
N2B N 0.6545(2) 0.0813(3) -0.0903(3)
C14B C 0.6888(4) -0.0077(4) -0.0659(8)
C13B C 0.7683(4) -0.0283(4) -0.0977(9)
N3B N 0.8312(2) 0.0362(2) -0.0960(3)
C17B C 0.8891(6) 0.0259(5) -0.1898(7)
H24B H 0.9274(35) 0.0776(32) -0.1900(47)
H25B H 0.920(4) -0.0310(31) -0.1801(42)
H26B H 0.8591(7) 0.0242(61) -0.2627(9)
C18B C 0.8791(4) 0.0240(4) 0.0079(6)
H27B H 0.9284(17) 0.0623(28) 0.0044(21)
H28B H 0.8459(12) 0.0415(35) 0.0745(7)
H29B H 0.8953(29) -0.0401(8) 0.0151(25)
H14B H 0.7864(4) -0.0794(4) -0.0482(9)
H15B H 0.7656(4) -0.0524(4) -0.1769(9)
H16B H 0.6524(4) -0.0534(4) -0.1023(8)
H17B H 0.6848(4) -0.0172(4) 0.0180(8)
C15B C 0.5977(5) 0.0786(7) -0.1844(7)
H18B H 0.5702(41) 0.1378(22) -0.1915(49)
H19B H 0.6275(10) 0.0651(62) -0.2554(15)
H20B H 0.5565(35) 0.0310(44) -0.1705(40)
C16B C 0.6112(4) 0.1118(5) 0.0122(6)
H21B H 0.6504(7) 0.1181(40) 0.0756(15)
H22B H 0.5850(32) 0.1708(21) -0.0029(17)
H23B H 0.5690(26) 0.0669(21) 0.0329(31)

loop_
_atom_type_symbol
_atom_type_radius_bond
C 0.68
H 0.23
Li 1.04
N 0.82
O 0.68
